data_4086313
loop_
_publ_author_name
'Adams, R.D.'
'Foust, D.F.'
'Mathur, P.'

_publ_section_title
;
 Cluster Synthesis. 3. The Role of Sulfido Ligands in the Synthesis of
 High Nuclearity Metal Carbonyl Cluster Compounds. The Crystal and
 Molecular Structures of Os4 (C O)12 (mue 3-S) and Os7 (C O)19 (mue 4-S)
;
_journal_name_full Organometallics
_journal_page_first 990
_journal_page_last 996
_journal_volume 2
_journal_year 1983
_chemical_formula_sum 'C19 O19 Os7 S'
_chemical_name_systematic 'Os7 (C O)19 (S)'
_space_group_IT_number 4
_symmetry_space_group_name_Hall 'P 2yb'
_symmetry_space_group_name_H-M 'P 1 21 1'
_cell_angle_alpha 90
_cell_angle_beta 90.38
_cell_angle_gamma 90
_cell_formula_units_Z 2
_cell_length_a 10.107
_cell_length_b 11.569
_cell_length_c 12.791
_cell_volume 1495.592
_citation_journal_id_ASTM ORGND7
_cod_data_source_file Adams_ORGND7_1983_302.cif
_cod_data_source_block C19O19Os7S1
_cod_original_formula_sum 'C19 O19 Os7 S1'
_cod_database_code 4086313

loop_
_symmetry_equiv_pos_as_xyz
x,y,z
-x,y+1/2,-z

loop_
_atom_site_label
_atom_site_type_symbol
_atom_site_fract_x
_atom_site_fract_y
_atom_site_fract_z
_atom_site_occupancy
_atom_site_U_iso_or_equiv
C16 C+2 0.033 -0.157 -0.059 1 0.0
Os3 Os -0.7611 -0.5081 -0.2955 1 0.0
C13 C+2 -0.503 -0.403 -0.022 1 0.0
O7 O-2 -0.69 -0.596 -0.511 1 0.0
O4 O-2 -0.318 -0.298 -0.219 1 0.0
C17 C+2 -0.638 -0.114 -0.472 1 0.0
C14 C+2 -0.874 -0.971 -0.151 1 0.0
C15 C+2 -0.065 -0.079 -0.243 1 0.0
O1 O-2 -0.909 -0.949 -0.883 1 0.0
Os6 Os -0.9024 -0.1196 -0.1859 1 0.0
O15 O-2 -0.185 -0.063 -0.273 1 0.0
Os4 Os -0.8677 -0.2817 -0.3584 1 0.0
O17 O-2 -0.605 -0.128 -0.554 1 0.0
O9 O-2 -1.133 -0.408 -0.366 1 0.0
O16 O-2 -0.022 -0.17 -0.976 1 0.0
C1 C+2 -0.977 -0.413 -0.13 1 0.0
O5 O-2 -0.635 -0.742 -0.246 1 0.0
O2 O-2 -0.801 -0.369 0.085 1 0.0
Os7 Os -0.6889 -0.0888 -0.3305 1 0.0
O14 O-2 -0.131 -0.366 -0.877 1 0.0
O13 O-2 -0.446 -0.351 0.045 1 0.0
O8 O-2 -0.798 -0.355 -0.579 1 0.0
C2 C+2 -0.792 -0.361 -0.003 1 0.0
O12 O-2 -0.31 -0.148 -0.036 1 0.0
O11 O-2 -0.665 -0.104 -0.814 1 0.0
Os1 Os -0.8143 -0.3441 -0.1476 1 0.0
C3 C+2 -0.533 -0.354 -0.407 1 0.0
Os5 Os -0.5879 -0.4774 -0.1274 1 0.0
C6 C+2 -0.923 -0.591 -0.293 1 0.0
C19 C+2 -0.218 -0.451 -0.638 1 0.0
O19 O-2 -0.165 -0.365 -0.608 1 0.0
C8 C+2 -0.822 -0.332 -0.497 1 0.0
Os2 Os -0.6053 -0.3142 -0.2843 1 0.0
C10 C+2 -0.955 -0.161 -0.424 1 0.0
O3 O-2 -0.484 -0.371 -0.491 1 0.0
C7 C+2 -0.716 -0.564 -0.431 1 0.0
S1 S -0.6716 -0.1742 -0.1539 1 0.0
C4 C+2 -0.423 -0.307 -0.248 1 0.0
C9 C+2 -1.032 -0.366 -0.357 1 0.0
C5 C+2 -0.678 -0.645 -0.254 1 0.0
O18 O-2 -0.443 -0.955 -0.263 1 0.0
C18 C+2 -0.459 -0.505 -0.701 1 0.0
C12 C+2 -0.353 -0.076 -0.976 1 0.0
O6 O-2 -1.017 -0.644 -0.281 1 0.0
O10 O-2 -1.005 -0.084 -0.474 1 0.0
C11 C+2 -0.572 -0.054 -0.841 1 0.0
